data_4305436
loop_
_publ_author_name
'Jiyong Yao'
'Daniel M. Wells'
'George H. Chan'
'Hui-Yi Zeng'
'Donald E. Ellis'
'Richard P. Van Duyne'
'James A. Ibers'

_publ_contact_author_address
;
        Department of Chemistry
        Northwestern University
        2145 Sheridan Road
        Evanston, IL 60208-3113, USA
;
_publ_contact_author_email ibers@chem.northwestern.edu
_publ_contact_author_fax '+1 847 491 2976'
_publ_contact_author_name 'James A. Ibers'
_publ_contact_author_phone '+1 847 491 5449'
_publ_section_title
;
Syntheses, Structures, Physical Properties, and Electronic Properties of
Some AMUQ3 Compounds (A = Alkali Metal, M = Cu or Ag, Q = S or Se)
;
_journal_name_full 'Inorganic Chemistry'
_journal_page_first 6873
_journal_page_last 6879
_journal_paper_doi 10.1021/ic800424t
_journal_volume 47
_journal_year 2008
_chemical_formula_sum 'Ag Cs S3 U'
_chemical_formula_weight 574.99
_chemical_name_systematic
; 
 ? 
;
_space_group_IT_number 63
_symmetry_cell_setting orthorhombic
_symmetry_space_group_name_Hall '-C 2c 2'
_symmetry_space_group_name_H-M 'C m c m'
_atom_sites_solution_hydrogens none
_atom_sites_solution_primary direct
_atom_sites_solution_secondary difmap
_audit_creation_method SHELXL-97
_cell_angle_alpha 90.00
_cell_angle_beta 90.00
_cell_angle_gamma 90.00
_cell_formula_units_Z 4
_cell_length_a 4.0982(10)
_cell_length_b 15.168(4)
_cell_length_c 10.505(3)
_cell_measurement_temperature 153(2)
_cell_volume 653.0(3)
_computing_cell_refinement 'SMART Version 5.054 (Bruker, 2000)'
_computing_data_collection 'SMART Version 5.054 (Bruker, 2000)'
_computing_data_reduction 'Saint-Plus Version 6.45a (Bruker, 2003)'
_computing_molecular_graphics 'CrystalMaker, 2005'
_computing_publication_material 'SHELXTL (Sheldrick, 2003)'
_computing_structure_refinement 'SHELXTL (Sheldrick, 2003)'
_computing_structure_solution 'SHELXTL (Sheldrick, 2003)'
_diffrn_ambient_temperature 153(2)
_diffrn_measured_fraction_theta_full 0.954
_diffrn_measured_fraction_theta_max 0.954
_diffrn_measurement_device_type 'Bruker SMART 1000 CCD'
_diffrn_measurement_method '0.3\%\w scans'
_diffrn_radiation_monochromator graphite
_diffrn_radiation_source 'fine-focus sealed tube'
_diffrn_radiation_type MoK\a
_diffrn_radiation_wavelength 0.71073
_diffrn_reflns_av_R_equivalents 0.0344
_diffrn_reflns_av_sigmaI/netI 0.0216
_diffrn_reflns_limit_h_max 5
_diffrn_reflns_limit_h_min -5
_diffrn_reflns_limit_k_max 20
_diffrn_reflns_limit_k_min -19
_diffrn_reflns_limit_l_max 13
_diffrn_reflns_limit_l_min -14
_diffrn_reflns_number 3714
_diffrn_reflns_theta_full 28.52
_diffrn_reflns_theta_max 28.52
_diffrn_reflns_theta_min 2.69
_diffrn_standards_number 0
_exptl_absorpt_coefficient_mu 34.080
_exptl_absorpt_correction_T_max 0.71526
_exptl_absorpt_correction_T_min 0.19323
_exptl_absorpt_correction_type numerical
_exptl_absorpt_process_details face-indexed
_exptl_crystal_colour black
_exptl_crystal_density_diffrn 5.849
_exptl_crystal_density_method 'not measured'
_exptl_crystal_description needle
_exptl_crystal_F_000 968
_exptl_crystal_size_max 0.110
_exptl_crystal_size_mid 0.020
_exptl_crystal_size_min 0.010
_refine_diff_density_max 2.261
_refine_diff_density_min -1.429
_refine_diff_density_rms 0.302
_refine_ls_extinction_coef none
_refine_ls_extinction_method none
_refine_ls_goodness_of_fit_ref 1.082
_refine_ls_hydrogen_treatment none
_refine_ls_matrix_type full
_refine_ls_number_parameters 23
_refine_ls_number_reflns 475
_refine_ls_number_restraints 0
_refine_ls_restrained_S_all 1.082
_refine_ls_R_factor_all 0.0238
_refine_ls_R_factor_gt 0.0195
_refine_ls_shift/su_max 0.000
_refine_ls_shift/su_mean 0.000
_refine_ls_structure_factor_coef Fsqd
_refine_ls_weighting_details 'calc w=1/[\s^2^(Fo^2^)+(0.0300P)^2^+0.0000P] where P=(Fo^2^+2Fc^2^)/3'
_refine_ls_weighting_scheme calc
_refine_ls_wR_factor_gt 0.0462
_refine_ls_wR_factor_ref 0.0477
_reflns_number_gt 433
_reflns_number_total 475
_reflns_threshold_expression >2sigma(I)
_cod_data_source_file ic800424t-file012_2.cif
_cod_data_source_block CsAgUS3
_cod_depositor_comments
;
The following automatic conversions were performed:

'_symmetry_cell_setting' tag value 'orthohombic' was replaced with
'orthorhombic' value as specified in the replacement file
'/home/robertas/cod-tools/perl-scripts/inputs/replacement_values.lst'.

Automatic conversion script
Id: cif_fix_values 3143 2015-03-26 13:38:13Z robertas 
;
_cod_database_code 4305436

loop_
_symmetry_equiv_pos_as_xyz
'x, y, z'
'-x, -y, z+1/2'
'-x, y, -z+1/2'
'x, -y, -z'
'x+1/2, y+1/2, z'
'-x+1/2, -y+1/2, z+1/2'
'-x+1/2, y+1/2, -z+1/2'
'x+1/2, -y+1/2, -z'
'-x, -y, -z'
'x, y, -z-1/2'
'x, -y, z-1/2'
'-x, y, z'
'-x+1/2, -y+1/2, -z'
'x+1/2, y+1/2, -z-1/2'
'x+1/2, -y+1/2, z-1/2'
'-x+1/2, y+1/2, z'

loop_
_atom_site_label
_atom_site_type_symbol
_atom_site_fract_x
_atom_site_fract_y
_atom_site_fract_z
_atom_site_U_iso_or_equiv
_atom_site_adp_type
_atom_site_occupancy
_atom_site_symmetry_multiplicity
_atom_site_calc_flag
_atom_site_refinement_flags
_atom_site_disorder_assembly
_atom_site_disorder_group
Cs Cs 0.0000 0.74083(4) 0.2500 0.01172(17) Uani 1 4 d S . .
U U 0.0000 0.0000 0.0000 0.00693(13) Uani 1 4 d S . .
Ag Ag 0.0000 0.45546(5) 0.2500 0.01025(19) Uani 1 4 d S . .
S1 S 0.0000 0.05573(16) 0.2500 0.0079(5) Uani 1 4 d S . .
S2 S 0.0000 0.38196(11) 0.03811(17) 0.0085(3) Uani 1 2 d S . .

loop_
_atom_site_aniso_label
_atom_site_aniso_U_11
_atom_site_aniso_U_22
_atom_site_aniso_U_33
_atom_site_aniso_U_23
_atom_site_aniso_U_13
_atom_site_aniso_U_12
Cs 0.0123(3) 0.0112(3) 0.0117(3) 0.000 0.000 0.000
U 0.0068(2) 0.0102(2) 0.0038(2) -0.00008(12) 0.000 0.000
Ag 0.0106(4) 0.0152(4) 0.0050(4) 0.000 0.000 0.000
S1 0.0081(11) 0.0104(11) 0.0052(11) 0.000 0.000 0.000
S2 0.0096(8) 0.0111(8) 0.0048(7) -0.0002(7) 0.000 0.000

loop_
_atom_type_symbol
_atom_type_description
_atom_type_scat_dispersion_real
_atom_type_scat_dispersion_imag
_atom_type_scat_source
S S 0.1246 0.1234 'International Tables Vol C Tables 4.2.6.8 and 6.1.1.4'
Ag Ag -0.8971 1.1015 'International Tables Vol C Tables 4.2.6.8 and 6.1.1.4'
Cs Cs -0.3680 2.1192 'International Tables Vol C Tables 4.2.6.8 and 6.1.1.4'
U U -9.6767 9.6646 'International Tables Vol C Tables 4.2.6.8 and 6.1.1.4'

loop_
_geom_angle_atom_site_label_1
_geom_angle_atom_site_label_2
_geom_angle_atom_site_label_3
_geom_angle
_geom_angle_site_symmetry_1
_geom_angle_site_symmetry_3
_geom_angle_publ_flag
S1 Cs S1 72.25(5) 5_455 5 ?
S1 Cs S2 64.96(3) 5_455 9_565 ?
S1 Cs S2 64.96(3) 5 9_565 ?
S1 Cs S2 64.96(3) 5_455 2_565 ?
S1 Cs S2 64.96(3) 5 2_565 ?
S2 Cs S2 116.79(6) 9_565 2_565 ?
S1 Cs S2 142.42(3) 5_455 14_556 ?
S1 Cs S2 98.08(3) 5 14_556 ?
S2 Cs S2 144.51(2) 9_565 14_556 ?
S2 Cs S2 77.95(4) 2_565 14_556 ?
S1 Cs S2 98.08(3) 5_455 14_456 ?
S1 Cs S2 142.42(3) 5 14_456 ?
S2 Cs S2 144.51(2) 9_565 14_456 ?
S2 Cs S2 77.95(4) 2_565 14_456 ?
S2 Cs S2 67.13(3) 14_556 14_456 ?
S1 Cs S2 142.42(3) 5_455 5 ?
S1 Cs S2 98.08(3) 5 5 ?
S2 Cs S2 77.95(4) 9_565 5 ?
S2 Cs S2 144.51(2) 2_565 5 ?
S2 Cs S2 73.82(5) 14_556 5 ?
S2 Cs S2 109.43(5) 14_456 5 ?
S1 Cs S2 98.08(3) 5_455 5_455 ?
S1 Cs S2 142.42(3) 5 5_455 ?
S2 Cs S2 77.95(4) 9_565 5_455 ?
S2 Cs S2 144.51(2) 2_565 5_455 ?
S2 Cs S2 109.43(5) 14_556 5_455 ?
S2 Cs S2 73.82(5) 14_456 5_455 ?
S2 Cs S2 67.13(3) 5 5_455 ?
S1 Cs Ag 176.06(3) 5_455 5 ?
S1 Cs Ag 111.69(3) 5 5 ?
S2 Cs Ag 116.33(2) 9_565 5 ?
S2 Cs Ag 116.33(2) 2_565 5 ?
S2 Cs Ag 38.43(3) 14_556 5 ?
S2 Cs Ag 78.79(3) 14_456 5 ?
S2 Cs Ag 38.43(3) 5 5 ?
S2 Cs Ag 78.79(3) 5_455 5 ?
S1 Cs Ag 111.69(3) 5_455 5_455 ?
S1 Cs Ag 176.06(3) 5 5_455 ?
S2 Cs Ag 116.33(2) 9_565 5_455 ?
S2 Cs Ag 116.33(2) 2_565 5_455 ?
S2 Cs Ag 78.79(3) 14_556 5_455 ?
S2 Cs Ag 38.43(3) 14_456 5_455 ?
S2 Cs Ag 78.79(3) 5 5_455 ?
S2 Cs Ag 38.43(3) 5_455 5_455 ?
Ag Cs Ag 64.37(2) 5 5_455 ?
S1 Cs Cs 126.13(3) 5_455 1_655 ?
S1 Cs Cs 53.88(3) 5 1_655 ?
S2 Cs Cs 90.0 9_565 1_655 ?
S2 Cs Cs 90.0 2_565 1_655 ?
S2 Cs Cs 56.435(17) 14_556 1_655 ?
S2 Cs Cs 123.564(17) 14_456 1_655 ?
S2 Cs Cs 56.435(17) 5 1_655 ?
S2 Cs Cs 123.564(17) 5_455 1_655 ?
Ag Cs Cs 57.812(12) 5 1_655 ?
Ag Cs Cs 122.186(11) 5_455 1_655 ?
S1 Cs Cs 53.88(3) 5_455 1_455 ?
S1 Cs Cs 126.13(3) 5 1_455 ?
S2 Cs Cs 90.0 9_565 1_455 ?
S2 Cs Cs 90.0 2_565 1_455 ?
S2 Cs Cs 123.564(17) 14_556 1_455 ?
S2 Cs Cs 56.435(17) 14_456 1_455 ?
S2 Cs Cs 123.564(17) 5 1_455 ?
S2 Cs Cs 56.435(17) 5_455 1_455 ?
Ag Cs Cs 122.186(11) 5 1_455 ?
Ag Cs Cs 57.812(11) 5_455 1_455 ?
Cs Cs Cs 179.999(1) 1_655 1_455 ?
S2 U S2 180.00(5) 13 5_445 ?
S2 U S2 96.32(6) 13 13_455 ?
S2 U S2 83.68(6) 5_445 13_455 ?
S2 U S2 83.68(6) 13 5_545 ?
S2 U S2 96.32(6) 5_445 5_545 ?
S2 U S2 180.00(5) 13_455 5_545 ?
S2 U S1 86.51(5) 13 . ?
S2 U S1 93.49(5) 5_445 . ?
S2 U S1 86.51(5) 13_455 . ?
S2 U S1 93.49(5) 5_545 . ?
S2 U S1 93.49(5) 13 9 ?
S2 U S1 86.51(5) 5_445 9 ?
S2 U S1 93.49(5) 13_455 9 ?
S2 U S1 86.51(5) 5_545 9 ?
S1 U S1 180.0 . 9 ?
S2 U Ag 101.96(4) 13 13_455 ?
S2 U Ag 78.04(4) 5_445 13_455 ?
S2 U Ag 46.29(4) 13_455 13_455 ?
S2 U Ag 133.71(4) 5_545 13_455 ?
S1 U Ag 132.42(3) . 13_455 ?
S1 U Ag 47.58(3) 9 13_455 ?
S2 U Ag 78.04(4) 13 5_545 ?
S2 U Ag 101.96(4) 5_445 5_545 ?
S2 U Ag 133.71(4) 13_455 5_545 ?
S2 U Ag 46.29(4) 5_545 5_545 ?
S1 U Ag 47.58(3) . 5_545 ?
S1 U Ag 132.42(3) 9 5_545 ?
Ag U Ag 180.00(2) 13_455 5_545 ?
S2 U Ag 46.29(4) 13 13 ?
S2 U Ag 133.71(4) 5_445 13 ?
S2 U Ag 101.96(4) 13_455 13 ?
S2 U Ag 78.04(4) 5_545 13 ?
S1 U Ag 132.42(3) . 13 ?
S1 U Ag 47.58(3) 9 13 ?
Ag U Ag 74.15(2) 13_455 13 ?
Ag U Ag 105.848(19) 5_545 13 ?
S2 U Ag 133.71(4) 13 5_445 ?
S2 U Ag 46.29(4) 5_445 5_445 ?
S2 U Ag 78.04(4) 13_455 5_445 ?
S2 U Ag 101.96(4) 5_545 5_445 ?
S1 U Ag 47.58(3) . 5_445 ?
S1 U Ag 132.42(3) 9 5_445 ?
Ag U Ag 105.848(19) 13_455 5_445 ?
Ag U Ag 74.15(2) 5_545 5_445 ?
Ag U Ag 180.00(2) 13 5_445 ?
S2 U U 41.84(3) 13 1_655 ?
S2 U U 138.16(3) 5_445 1_655 ?
S2 U U 138.16(3) 13_455 1_655 ?
S2 U U 41.84(3) 5_545 1_655 ?
S1 U U 90.0 . 1_655 ?
S1 U U 90.0 9 1_655 ?
Ag U U 127.076(9) 13_455 1_655 ?
Ag U U 52.924(9) 5_545 1_655 ?
Ag U U 52.924(10) 13 1_655 ?
Ag U U 127.076(10) 5_445 1_655 ?
S2 U U 138.16(3) 13 1_455 ?
S2 U U 41.84(3) 5_445 1_455 ?
S2 U U 41.84(3) 13_455 1_455 ?
S2 U U 138.16(3) 5_545 1_455 ?
S1 U U 90.0 . 1_455 ?
S1 U U 90.0 9 1_455 ?
Ag U U 52.924(9) 13_455 1_455 ?
Ag U U 127.076(9) 5_545 1_455 ?
Ag U U 127.076(10) 13 1_455 ?
Ag U U 52.924(10) 5_445 1_455 ?
U U U 180.0 1_655 1_455 ?
S2 Ag S2 126.79(9) . 10_556 ?
S2 Ag S1 105.48(3) . 5 ?
S2 Ag S1 105.48(3) 10_556 5 ?
S2 Ag S1 105.48(3) . 5_455 ?
S2 Ag S1 105.48(3) 10_556 5_455 ?
S1 Ag S1 106.83(9) 5 5_455 ?
S2 Ag U 141.250(18) . 6 ?
S2 Ag U 53.00(3) 10_556 6 ?
S1 Ag U 52.947(15) 5 6 ?
S1 Ag U 111.45(3) 5_455 6 ?
S2 Ag U 53.00(3) . 5_455 ?
S2 Ag U 141.250(18) 10_556 5_455 ?
S1 Ag U 111.45(3) 5 5_455 ?
S1 Ag U 52.947(15) 5_455 5_455 ?
U Ag U 157.07(3) 6 5_455 ?
S2 Ag U 141.250(17) . 6_455 ?
S2 Ag U 53.00(3) 10_556 6_455 ?
S1 Ag U 111.45(3) 5 6_455 ?
S1 Ag U 52.947(15) 5_455 6_455 ?
U Ag U 74.152(19) 6 6_455 ?
U Ag U 101.19(2) 5_455 6_455 ?
S2 Ag U 53.00(3) . 5 ?
S2 Ag U 141.250(18) 10_556 5 ?
S1 Ag U 52.947(15) 5 5 ?
S1 Ag U 111.45(3) 5_455 5 ?
U Ag U 101.19(2) 6 5 ?
U Ag U 74.152(19) 5_455 5 ?
U Ag U 157.07(3) 6_455 5 ?
S2 Ag Cs 67.73(4) . 5_445 ?
S2 Ag Cs 67.73(4) 10_556 5_445 ?
S1 Ag Cs 158.77(5) 5 5_445 ?
S1 Ag Cs 94.40(5) 5_455 5_445 ?
U Ag Cs 119.298(15) 6 5_445 ?
U Ag Cs 81.203(13) 5_455 5_445 ?
U Ag Cs 81.203(13) 6_455 5_445 ?
U Ag Cs 119.298(15) 5 5_445 ?
S2 Ag Cs 67.73(4) . 5_545 ?
S2 Ag Cs 67.73(4) 10_556 5_545 ?
S1 Ag Cs 94.40(5) 5 5_545 ?
S1 Ag Cs 158.77(5) 5_455 5_545 ?
U Ag Cs 81.203(13) 6 5_545 ?
U Ag Cs 119.298(15) 5_455 5_545 ?
U Ag Cs 119.298(15) 6_455 5_545 ?
U Ag Cs 81.203(13) 5 5_545 ?
Cs Ag Cs 64.37(2) 5_445 5_545 ?
S2 Ag Cs 116.60(4) . . ?
S2 Ag Cs 116.60(4) 10_556 . ?
S1 Ag Cs 53.42(5) 5 . ?
S1 Ag Cs 53.42(5) 5_455 . ?
U Ag Cs 78.535(13) 6 . ?
U Ag Cs 78.535(13) 5_455 . ?
U Ag Cs 78.535(13) 6_455 . ?
U Ag Cs 78.535(13) 5 . ?
Cs Ag Cs 147.813(12) 5_445 . ?
Cs Ag Cs 147.813(12) 5_545 . ?
Ag S1 Ag 106.83(9) 5_445 5_545 ?
Ag S1 U 79.48(4) 5_445 . ?
Ag S1 U 79.48(4) 5_545 . ?
Ag S1 U 79.48(4) 5_445 2 ?
Ag S1 U 79.48(4) 5_545 2 ?
U S1 U 144.32(10) . 2 ?
Ag S1 Cs 162.71(7) 5_445 5_545 ?
Ag S1 Cs 90.46(3) 5_545 5_545 ?
U S1 Cs 104.33(3) . 5_545 ?
U S1 Cs 104.33(3) 2 5_545 ?
Ag S1 Cs 90.46(3) 5_445 5_445 ?
Ag S1 Cs 162.71(7) 5_545 5_445 ?
U S1 Cs 104.33(3) . 5_445 ?
U S1 Cs 104.33(3) 2 5_445 ?
Cs S1 Cs 72.25(5) 5_545 5_445 ?
Ag S2 U 80.71(4) . 5 ?
Ag S2 U 80.71(4) . 5_455 ?
U S2 U 96.32(6) 5 5_455 ?
Ag S2 Cs 175.00(7) . 9_565 ?
U S2 Cs 102.54(4) 5 9_565 ?
U S2 Cs 102.54(4) 5_455 9_565 ?
Ag S2 Cs 73.84(4) . 5_445 ?
U S2 Cs 151.08(6) 5 5_445 ?
U S2 Cs 92.95(3) 5_455 5_445 ?
Cs S2 Cs 102.05(4) 9_565 5_445 ?
Ag S2 Cs 73.84(4) . 5_545 ?
U S2 Cs 92.95(3) 5 5_545 ?
U S2 Cs 151.08(6) 5_455 5_545 ?
Cs S2 Cs 102.05(4) 9_565 5_545 ?
Cs S2 Cs 67.13(3) 5_445 5_545 ?

loop_
_geom_bond_atom_site_label_1
_geom_bond_atom_site_label_2
_geom_bond_distance
_geom_bond_site_symmetry_2
_geom_bond_publ_flag
Cs S1 3.476(2) 5_455 ?
Cs S1 3.476(2) 5 ?
Cs S2 3.5538(19) 9_565 ?
Cs S2 3.5538(19) 2_565 ?
Cs S2 3.7063(16) 14_556 ?
Cs S2 3.7063(16) 14_456 ?
Cs S2 3.7063(16) 5 ?
Cs S2 3.7063(16) 5_455 ?
Cs Ag 3.8467(11) 5 ?
Cs Ag 3.8467(11) 5_455 ?
Cs Cs 4.0982(10) 1_655 ?
Cs Cs 4.0982(10) 1_455 ?
U S2 2.7503(12) 13 ?
U S2 2.7503(12) 5_445 ?
U S2 2.7503(12) 13_455 ?
U S2 2.7503(12) 5_545 ?
U S1 2.7590(10) . ?
U S1 2.7590(10) 9 ?
U Ag 3.3989(6) 13_455 ?
U Ag 3.3989(6) 5_545 ?
U Ag 3.3989(6) 13 ?
U Ag 3.3989(6) 5_445 ?
U U 4.0982(10) 1_655 ?
U U 4.0982(10) 1_455 ?
Ag S2 2.4895(19) . ?
Ag S2 2.4895(19) 10_556 ?
Ag S1 2.5519(16) 5 ?
Ag S1 2.5519(16) 5_455 ?
Ag U 3.3989(6) 6 ?
Ag U 3.3989(6) 5_455 ?
Ag U 3.3989(6) 6_455 ?
Ag U 3.3989(6) 5 ?
Ag Cs 3.8467(11) 5_445 ?
Ag Cs 3.8467(11) 5_545 ?
S1 Ag 2.5519(16) 5_445 ?
S1 Ag 2.5519(16) 5_545 ?
S1 U 2.7590(10) 2 ?
S1 Cs 3.476(2) 5_545 ?
S1 Cs 3.476(2) 5_445 ?
S2 U 2.7504(12) 5 ?
S2 U 2.7504(12) 5_455 ?
S2 Cs 3.5538(19) 9_565 ?
S2 Cs 3.7062(16) 5_445 ?
S2 Cs 3.7062(16) 5_545 ?
